data_2202698
loop_
_publ_author_name
'Rybakov, Victor B.'
'Liakina, Antonina Yu.'
'Popova, Inna S.'
'Formanovsky, Andrey A. '
'Aslanov, Leonid A.'

_publ_section_title
;
 2-(5-Methyl-4-phenyl-1,3-thiazol-2-yl)-1-phenylethanol
;
_journal_issue 9
_journal_name_full 'Acta Crystallographica Section E'
_journal_page_first o1293
_journal_page_last o1295
_journal_paper_doi 10.1107/S1600536803017446
_journal_volume 59
_journal_year 2003
_chemical_formula_iupac 'C18 H17 N O S'
_chemical_formula_moiety 'C18 H17 N O S'
_chemical_formula_sum 'C18 H17 N O S'
_chemical_formula_weight 295.39
_chemical_melting_point .363E-305
_chemical_name_systematic
;
2-(5-Methyl-4-phenyl-1,3-thiazol-2-yl)-1-phenylethanol
;
_space_group_IT_number 14
_symmetry_cell_setting monoclinic
_symmetry_space_group_name_Hall '-P 2ybc'
_symmetry_space_group_name_H-M 'P 1 21/c 1'
_atom_sites_solution_hydrogens mixed
_atom_sites_solution_primary direct
_atom_sites_solution_secondary difmap
_cell_angle_alpha 90.00
_cell_angle_beta 97.560(10)
_cell_angle_gamma 90.00
_cell_formula_units_Z 4
_cell_length_a 6.2820(9)
_cell_length_b 28.836(4)
_cell_length_c 8.4583(13)
_cell_measurement_reflns_used 25
_cell_measurement_temperature 293(2)
_cell_measurement_theta_max 35
_cell_measurement_theta_min 33
_cell_volume 1518.9(4)
_computing_cell_refinement 'CAD-4 EXPRESS (Enraf--Nonius, 1994)'
_computing_data_collection 'CAD-4 EXPRESS (Enraf--Nonius, 1994)'
_computing_data_reduction 'XCAD4 (Harms & Wocadlo, 1995)'
_computing_molecular_graphics
;
ORTEP-3 for Windows (Farrugia, 2003) and PLUTON97 (Spek, 1997)
;
_computing_publication_material
;
WinGX publication routines (Farrugia, 2003)
;
_computing_structure_refinement 'SHELXL97 (Sheldrick, 1997)'
_computing_structure_solution 'SHELXS97 (Sheldrick, 1997)'
_diffrn_ambient_temperature 293(2)
_diffrn_measured_fraction_theta_full 0.959
_diffrn_measured_fraction_theta_max 0.959
_diffrn_measurement_device_type 'Enraf--Nonius CAD-4'
_diffrn_measurement_method 'non-profiled \w/2\q'
_diffrn_radiation_monochromator graphite
_diffrn_radiation_source 'fine-focus sealed tube'
_diffrn_radiation_type CuK\a
_diffrn_radiation_wavelength 1.54180
_diffrn_reflns_av_R_equivalents 0.0205
_diffrn_reflns_av_sigmaI/netI 0.0175
_diffrn_reflns_limit_h_max 7
_diffrn_reflns_limit_h_min -7
_diffrn_reflns_limit_k_max 36
_diffrn_reflns_limit_k_min 0
_diffrn_reflns_limit_l_max 9
_diffrn_reflns_limit_l_min 0
_diffrn_reflns_number 3201
_diffrn_reflns_theta_full 74.90
_diffrn_reflns_theta_max 74.90
_diffrn_reflns_theta_min 3.07
_diffrn_standards_decay_% 2
_diffrn_standards_interval_count 226
_diffrn_standards_interval_time 49
_diffrn_standards_number 1
_exptl_absorpt_coefficient_mu 1.864
_exptl_absorpt_correction_type none
_exptl_crystal_colour colourless
_exptl_crystal_density_diffrn 1.292
_exptl_crystal_density_method 'not measured'
_exptl_crystal_description prism
_exptl_crystal_F_000 624
_exptl_crystal_size_max 0.30
_exptl_crystal_size_mid 0.30
_exptl_crystal_size_min 0.30
_refine_diff_density_max 0.311
_refine_diff_density_min -0.276
_refine_ls_extinction_method none
_refine_ls_goodness_of_fit_ref 1.049
_refine_ls_hydrogen_treatment mixed
_refine_ls_matrix_type full
_refine_ls_number_parameters 195
_refine_ls_number_reflns 2997
_refine_ls_number_restraints 0
_refine_ls_restrained_S_all 1.049
_refine_ls_R_factor_all 0.0487
_refine_ls_R_factor_gt 0.0397
_refine_ls_shift/su_max 0.001
_refine_ls_shift/su_mean 0.000
_refine_ls_structure_factor_coef Fsqd
_refine_ls_weighting_details 'calc w = 1/[\s^2^(Fo^2^)+(0.0712P)^2^+0.2241P] where P = (Fo^2^+2Fc^2^)/3'
_refine_ls_weighting_scheme calc
_refine_ls_wR_factor_gt 0.1069
_refine_ls_wR_factor_ref 0.1155
_reflns_number_gt 2613
_reflns_number_total 2997
_reflns_threshold_expression I>2\s(I)
_cod_data_source_file lh6096.cif
_cod_data_source_block 2
_cod_depositor_comments
;
The following automatic conversions were performed:
'_symmetry_cell_setting' value 'Monoclinic' changed to 'monoclinic'
according to '/home/saulius/struct/CIF-dictionaries/cif_core.dic'
dictionary named 'cif_core.dic' version 2.4.1 from 2010-06-29.

Automatic conversion script
Id: cif_fix_enum 1527 2010-12-29 10:47:43Z saulius 

The following automatic conversions were performed:

'_symmetry_cell_setting' value 'Monoclinic' changed to 'monoclinic'
according to /home/saulius/struct/CIF-dictionaries/cif_core.dic
dictionary named 'cif_core.dic' version 2.4.1 from 2010-06-29.

Automatic conversion script
Id: cif_fix_values 1715 2011-07-08 13:25:40Z adriana 
;
_cod_original_sg_symbol_H-M 'P 21/c'
_cod_database_code 2202698
_cod_database_fobs_code 2202698

loop_
_symmetry_equiv_pos_as_xyz
'x, y, z'
'-x, y+1/2, -z+1/2'
'-x, -y, -z'
'x, -y-1/2, z-1/2'

loop_
_atom_site_label
_atom_site_fract_x
_atom_site_fract_y
_atom_site_fract_z
_atom_site_U_iso_or_equiv
_atom_site_adp_type
_atom_site_calc_flag
_atom_site_refinement_flags
_atom_site_occupancy
_atom_site_disorder_assembly
_atom_site_disorder_group
_atom_site_type_symbol
S1 0.19563(7) 0.255774(14) 0.65532(5) 0.04718(15) Uani d . 1 . . S
C2 -0.0259(3) 0.24689(5) 0.74978(19) 0.0427(3) Uani d . 1 . . C
N3 -0.0604(2) 0.20369(4) 0.78171(15) 0.0437(3) Uani d . 1 . . N
C4 0.0931(3) 0.17445(5) 0.72955(18) 0.0416(3) Uani d . 1 . . C
C5 0.2457(3) 0.19688(6) 0.65539(19) 0.0446(4) Uani d . 1 . . C
C51 0.4275(3) 0.18051(7) 0.5717(3) 0.0624(5) Uani d . 1 . . C
H51A 0.5372 0.1672 0.6480 0.094 Uiso calc R 1 . . H
H51B 0.4858 0.2063 0.5198 0.094 Uiso calc R 1 . . H
H51C 0.3760 0.1576 0.4938 0.094 Uiso calc R 1 . . H
C6 0.0732(3) 0.12400(6) 0.7571(2) 0.0469(4) Uani d . 1 . . C
C7 0.2287(4) 0.09247(7) 0.7252(3) 0.0769(7) Uani d . 1 . . C
H7 0.3513 0.1030 0.6858 0.092 Uiso calc R 1 . . H
C8 0.2042(5) 0.04542(8) 0.7512(4) 0.0927(8) Uani d . 1 . . C
H8 0.3108 0.0249 0.7292 0.111 Uiso calc R 1 . . H
C9 0.0251(5) 0.02857(7) 0.8090(3) 0.0785(7) Uani d . 1 . . C
H9 0.0081 -0.0031 0.8239 0.094 Uiso calc R 1 . . H
C10 -0.1288(4) 0.05941(7) 0.8445(3) 0.0697(6) Uani d . 1 . . C
H10 -0.2492 0.0486 0.8861 0.084 Uiso calc R 1 . . H
C11 -0.1059(3) 0.10649(6) 0.8187(2) 0.0548(4) Uani d . 1 . . C
H11 -0.2120 0.1268 0.8429 0.066 Uiso calc R 1 . . H
C12 -0.1643(3) 0.28628(6) 0.7933(2) 0.0487(4) Uani d . 1 . . C
H12A -0.0935 0.3014 0.8883 0.058 Uiso calc R 1 . . H
H12B -0.2995 0.2739 0.8182 0.058 Uiso calc R 1 . . H
C13 -0.2100(3) 0.32240(5) 0.65984(18) 0.0430(3) Uani d . 1 . . C
H13 -0.0731 0.3334 0.6301 0.052 Uiso calc R 1 . . H
O13 -0.3284(2) 0.30059(4) 0.52548(15) 0.0536(3) Uani d . 1 . . O
H131 -0.245(5) 0.2997(11) 0.451(4) 0.120(11) Uiso d . 1 . . H
C14 -0.3319(3) 0.36340(5) 0.71575(19) 0.0435(4) Uani d . 1 . . C
C15 -0.2379(3) 0.39113(6) 0.8397(2) 0.0563(4) Uani d . 1 . . C
H15 -0.0985 0.3850 0.8869 0.068 Uiso calc R 1 . . H
C16 -0.3506(4) 0.42802(6) 0.8939(3) 0.0681(6) Uani d . 1 . . C
H16 -0.2873 0.4461 0.9782 0.082 Uiso calc R 1 . . H
C17 -0.5552(4) 0.43789(7) 0.8236(3) 0.0726(6) Uani d . 1 . . C
H17 -0.6302 0.4627 0.8599 0.087 Uiso calc R 1 . . H
C18 -0.6485(4) 0.41098(7) 0.6993(3) 0.0700(6) Uani d . 1 . . C
H18 -0.7867 0.4177 0.6511 0.084 Uiso calc R 1 . . H
C19 -0.5378(3) 0.37382(6) 0.6453(2) 0.0542(4) Uani d . 1 . . C
H19 -0.6024 0.3558 0.5612 0.065 Uiso calc R 1 . . H

loop_
_atom_site_aniso_label
_atom_site_aniso_U_11
_atom_site_aniso_U_22
_atom_site_aniso_U_33
_atom_site_aniso_U_12
_atom_site_aniso_U_13
_atom_site_aniso_U_23
S1 0.0458(2) 0.0460(2) 0.0502(3) -0.00075(15) 0.00793(17) 0.00383(15)
C2 0.0485(9) 0.0444(8) 0.0350(8) 0.0036(6) 0.0053(6) 0.0006(6)
N3 0.0491(8) 0.0443(7) 0.0382(7) 0.0037(5) 0.0073(5) 0.0024(5)
C4 0.0434(8) 0.0445(8) 0.0353(8) 0.0032(6) -0.0014(6) -0.0013(6)
C5 0.0389(8) 0.0483(8) 0.0459(9) 0.0036(6) 0.0028(6) 0.0004(6)
C51 0.0518(11) 0.0669(11) 0.0716(13) 0.0124(8) 0.0198(9) 0.0054(9)
C6 0.0538(9) 0.0433(8) 0.0415(9) 0.0008(7) -0.0021(7) -0.0014(6)
C7 0.0830(16) 0.0504(11) 0.1026(18) 0.0092(10) 0.0316(13) 0.0003(11)
C8 0.112(2) 0.0480(11) 0.121(2) 0.0168(12) 0.0294(18) -0.0004(12)
C9 0.1070(19) 0.0427(10) 0.0818(16) -0.0022(11) -0.0028(13) 0.0043(9)
C10 0.0777(14) 0.0571(11) 0.0712(14) -0.0136(10) -0.0019(11) 0.0117(9)
C11 0.0567(11) 0.0521(9) 0.0538(11) -0.0023(8) 0.0009(8) 0.0040(7)
C12 0.0601(10) 0.0460(8) 0.0415(9) 0.0098(7) 0.0118(7) 0.0033(6)
C13 0.0443(8) 0.0465(8) 0.0380(8) -0.0002(6) 0.0053(6) 0.0010(6)
O13 0.0552(7) 0.0640(7) 0.0415(7) 0.0000(6) 0.0058(5) -0.0089(5)
C14 0.0515(9) 0.0414(7) 0.0379(9) 0.0009(6) 0.0072(6) 0.0057(6)
C15 0.0660(12) 0.0471(9) 0.0536(11) 0.0001(8) -0.0005(8) -0.0018(7)
C16 0.0993(17) 0.0458(9) 0.0575(12) 0.0015(10) 0.0041(11) -0.0067(8)
C17 0.0948(17) 0.0489(10) 0.0765(15) 0.0208(10) 0.0198(12) 0.0010(9)
C18 0.0676(13) 0.0589(11) 0.0825(15) 0.0205(10) 0.0057(11) 0.0048(10)
C19 0.0551(10) 0.0500(9) 0.0554(11) 0.0067(7) -0.0007(8) 0.0025(7)

loop_
_atom_type_symbol
_atom_type_description
_atom_type_scat_dispersion_real
_atom_type_scat_dispersion_imag
_atom_type_scat_source
C C 0.0181 0.0091 'International Tables Vol C Tables 4.2.6.8 and 6.1.1.4'
H H 0.0000 0.0000 'International Tables Vol C Tables 4.2.6.8 and 6.1.1.4'
N N 0.0311 0.0180 'International Tables Vol C Tables 4.2.6.8 and 6.1.1.4'
O O 0.0492 0.0322 'International Tables Vol C Tables 4.2.6.8 and 6.1.1.4'
S S 0.3331 0.5567 'International Tables Vol C Tables 4.2.6.8 and 6.1.1.4'

loop_
_geom_angle_atom_site_label_1
_geom_angle_atom_site_label_2
_geom_angle_atom_site_label_3
_geom_angle
_geom_angle_publ_flag
C2 S1 C5 90.68(8) y
N3 C2 C12 123.73(15) y
N3 C2 S1 114.11(12) y
C12 C2 S1 122.16(12) y
C2 N3 C4 111.88(14) y
C5 C4 N3 114.35(14) y
C5 C4 C6 127.76(15) y
N3 C4 C6 117.89(15) y
C4 C5 C51 133.52(16) y
C4 C5 S1 108.97(12) y
C51 C5 S1 117.41(13) y
C5 C51 H51A 109.5 n
C5 C51 H51B 109.5 n
H51A C51 H51B 109.5 n
C5 C51 H51C 109.5 n
H51A C51 H51C 109.5 n
H51B C51 H51C 109.5 n
C7 C6 C11 117.30(17) y
C7 C6 C4 122.51(17) y
C11 C6 C4 120.19(16) y
C8 C7 C6 121.0(2) y
C8 C7 H7 119.5 n
C6 C7 H7 119.5 n
C9 C8 C7 121.1(2) y
C9 C8 H8 119.5 n
C7 C8 H8 119.5 n
C8 C9 C10 118.8(2) y
C8 C9 H9 120.6 n
C10 C9 H9 120.6 n
C9 C10 C11 120.6(2) y
C9 C10 H10 119.7 n
C11 C10 H10 119.7 n
C10 C11 C6 121.2(2) y
C10 C11 H11 119.4 n
C6 C11 H11 119.4 n
C2 C12 C13 112.99(13) y
C2 C12 H12A 109.0 n
C13 C12 H12A 109.0 n
C2 C12 H12B 109.0 n
C13 C12 H12B 109.0 n
H12A C12 H12B 107.8 n
O13 C13 C14 111.21(13) y
O13 C13 C12 108.40(13) y
C14 C13 C12 110.66(12) y
O13 C13 H13 108.8 n
C14 C13 H13 108.8 n
C12 C13 H13 108.8 n
C13 O13 H131 107(2) y
C19 C14 C15 118.74(16) y
C19 C14 C13 121.07(15) y
C15 C14 C13 120.19(15) y
C14 C15 C16 120.40(19) y
C14 C15 H15 119.8 n
C16 C15 H15 119.8 n
C17 C16 C15 120.3(2) y
C17 C16 H16 119.8 n
C15 C16 H16 119.8 n
C16 C17 C18 119.68(19) y
C16 C17 H17 120.2 n
C18 C17 H17 120.2 n
C17 C18 C19 120.4(2) y
C17 C18 H18 119.8 n
C19 C18 H18 119.8 n
C14 C19 C18 120.43(19) y
C14 C19 H19 119.8 n
C18 C19 H19 119.8 n

loop_
_geom_bond_atom_site_label_1
_geom_bond_atom_site_label_2
_geom_bond_site_symmetry_2
_geom_bond_distance
_geom_bond_publ_flag
S1 C2 . 1.7126(17) y
S1 C5 . 1.7270(16) y
C2 N3 . 1.299(2) y
C2 C12 . 1.505(2) y
N3 C4 . 1.395(2) y
C4 C5 . 1.375(2) y
C4 C6 . 1.481(2) y
C5 C51 . 1.497(2) y
C51 H51A . 0.9600 n
C51 H51B . 0.9600 n
C51 H51C . 0.9600 n
C6 C7 . 1.387(3) y
C6 C11 . 1.395(3) y
C7 C8 . 1.386(3) y
C7 H7 . 0.9300 n
C8 C9 . 1.373(4) y
C8 H8 . 0.9300 n
C9 C10 . 1.375(4) y
C9 H9 . 0.9300 n
C10 C11 . 1.385(3) y
C10 H10 . 0.9300 n
C11 H11 . 0.9300 n
C12 C13 . 1.535(2) y
C12 H12A . 0.9700 n
C12 H12B . 0.9700 n
C13 O13 . 1.4203(19) y
C13 C14 . 1.517(2) y
C13 H13 . 0.9800 n
O13 H131 . 0.87(3) y
C14 C19 . 1.385(2) y
C14 C15 . 1.388(2) y
C15 C16 . 1.389(3) y
C15 H15 . 0.9300 n
C16 C17 . 1.373(4) y
C16 H16 . 0.9300 n
C17 C18 . 1.375(3) y
C17 H17 . 0.9300 n
C18 C19 . 1.387(3) y
C18 H18 . 0.9300 n
C19 H19 . 0.9300 n

loop_
_geom_hbond_atom_site_label_D
_geom_hbond_atom_site_label_H
_geom_hbond_atom_site_label_A
_geom_hbond_site_symmetry_A
_geom_hbond_distance_DH
_geom_hbond_distance_HA
_geom_hbond_distance_DA
_geom_hbond_angle_DHA
O13 H131 N3 4_565 0.87(4) 1.96(4) 2.831(2) 179(3)
